data_4300606
_publ_section_title
;
Synthesis and characterization of a new f-element
iodate architecture, \b-Am(IO~3~)~3~
;
_journal_name_full 'Inorganic Chemistry'
_journal_paper_doi 10.1021/ic0516414
_journal_year 2006
_chemical_formula_sum 'Am I3 O9'
_chemical_formula_weight 767.70
_space_group_IT_number 14
_symmetry_cell_setting monoclinic
_symmetry_space_group_name_Hall '-P 2yn'
_symmetry_space_group_name_H-M 'P 1 21/n 1'
_cell_angle_alpha 90.00
_cell_angle_beta 96.948(4)
_cell_angle_gamma 90.00
_cell_formula_units_Z 4
_cell_length_a 8.871(3)
_cell_length_b 5.9325(17)
_cell_length_c 15.315(4)
_cell_measurement_temperature 203(2)
_cell_volume 800.1(4)
_diffrn_ambient_temperature 203(2)
_exptl_crystal_density_diffrn 6.373
_cod_original_sg_symbol_H-M 'P 21/n'
_cod_database_code 4300606

loop_
_symmetry_equiv_pos_as_xyz
'x, y, z'
'-x+1/2, y+1/2, -z+1/2'
'-x, -y, -z'
'x-1/2, -y-1/2, z-1/2'

loop_
_atom_site_label
_atom_site_type_symbol
_atom_site_fract_x
_atom_site_fract_y
_atom_site_fract_z
_atom_site_U_iso_or_equiv
_atom_site_adp_type
_atom_site_occupancy
_atom_site_symmetry_multiplicity
_atom_site_calc_flag
_atom_site_refinement_flags
_atom_site_disorder_assembly
_atom_site_disorder_group
Am1 Am 0.46084(4) 0.26586(7) 0.59991(3) 0.0126(2) Uani 1 1 d . . .
I1 I 0.16513(8) 0.63906(13) 0.52266(5) 0.0131(3) Uani 1 1 d . . .
I2 I 0.27982(8) 0.18828(13) 0.34989(5) 0.0131(3) Uani 1 1 d . . .
I3 I 0.11560(8) 1.09035(12) 0.69831(5) 0.0136(3) Uani 1 1 d . . .
O1 O 0.2167(9) 0.4691(14) 0.6200(5) 0.0170(18) Uani 1 1 d . . .
O2 O 0.2638(9) 0.9982(14) 0.6330(5) 0.0167(18) Uani 1 1 d . . .
O3 O -0.0484(9) 1.0911(14) 0.6148(5) 0.0170(18) Uani 1 1 d . . .
O4 O 0.3576(9) -0.0507(15) 0.2955(6) 0.0203(19) Uani 1 1 d . . .
O5 O 0.3641(9) 0.0896(13) 0.4576(5) 0.0152(17) Uani 1 1 d . . .
O6 O 0.0851(9) 0.8119(14) 0.7444(5) 0.0169(18) Uani 1 1 d . . .
O7 O 0.3579(8) 0.6025(14) 0.4925(5) 0.0170(18) Uani 1 1 d . . .
O8 O 0.0900(8) 0.4154(15) 0.4463(5) 0.020(2) Uani 1 1 d . . .
O9 O 0.4226(9) 0.3948(14) 0.3301(5) 0.0181(18) Uani 1 1 d . . .

loop_
_atom_site_aniso_label
_atom_site_aniso_U_11
_atom_site_aniso_U_22
_atom_site_aniso_U_33
_atom_site_aniso_U_23
_atom_site_aniso_U_13
_atom_site_aniso_U_12
Am1 0.0132(3) 0.0138(3) 0.0111(3) -0.00030(16) 0.0026(2) -0.00165(16)
I1 0.0126(4) 0.0142(4) 0.0126(4) -0.0002(3) 0.0017(3) 0.0006(3)
I2 0.0140(4) 0.0136(4) 0.0116(4) -0.0002(3) 0.0013(3) 0.0001(3)
I3 0.0149(4) 0.0142(4) 0.0120(4) -0.0005(3) 0.0022(3) -0.0013(3)
O1 0.022(4) 0.017(4) 0.011(4) 0.006(4) 0.000(3) 0.004(4)
O2 0.017(4) 0.020(5) 0.015(4) -0.006(4) 0.008(3) -0.004(4)
O3 0.026(5) 0.010(4) 0.014(4) 0.005(3) -0.005(3) -0.004(3)
O4 0.021(4) 0.020(5) 0.019(5) -0.006(4) -0.001(3) 0.002(4)
O5 0.020(4) 0.014(4) 0.009(4) 0.002(4) -0.007(3) -0.002(4)
O6 0.021(4) 0.012(4) 0.017(5) 0.000(4) 0.001(3) -0.002(4)
O7 0.014(4) 0.024(5) 0.013(4) 0.003(4) 0.005(3) -0.001(4)
O8 0.014(4) 0.023(5) 0.022(5) -0.008(4) -0.002(4) 0.000(4)
O9 0.015(4) 0.023(5) 0.018(5) 0.004(4) 0.005(3) -0.006(4)

loop_
_geom_bond_atom_site_label_1
_geom_bond_atom_site_label_2
_geom_bond_distance
_geom_bond_site_symmetry_2
_geom_bond_publ_flag
Am1 O7 2.398(7) 3_666 ?
Am1 O9 2.450(8) 3_666 ?
Am1 O5 2.475(8) . ?
Am1 O6 2.482(8) 2_546 ?
Am1 O2 2.459(8) 1_545 ?
Am1 O4 2.483(8) 3_656 ?
Am1 O1 2.530(8) . ?
Am1 O7 2.676(8) . ?
Am1 O5 2.823(8) 3_656 ?
Am1 I1 3.5260(10) . ?
Am1 I2 3.5658(11) 3_656 ?
I1 O1 1.812(8) . ?
I1 O7 1.837(7) . ?
I1 O8 1.839(8) . ?
I1 O8 2.390(8) 3_566 ?
I2 O9 1.814(8) . ?
I2 O4 1.822(8) . ?
I2 O5 1.824(8) . ?
I2 Am1 3.5658(11) 3_656 ?
I3 O3 1.817(8) . ?
I3 O2 1.829(7) . ?
I3 O6 1.829(8) . ?
O2 Am1 2.459(8) 1_565 ?
O4 Am1 2.483(8) 3_656 ?
O5 Am1 2.823(8) 3_656 ?
O6 Am1 2.482(8) 2_556 ?
O7 Am1 2.398(7) 3_666 ?
O8 I1 2.390(8) 3_566 ?
O9 Am1 2.450(8) 3_666 ?
